data_2236331
loop_
_publ_author_name
'Wu, Yang'
'Xie, Dahai'
'Zhang, Dengqing'
'Li, Xianying'
'Jin, Wusong'

_publ_section_title
;
 Trichlorido[4-methoxy-2,6-bis(2-pyrimidin-2-yl-\k<i>N</i>)phenyl-\k<i>C</i>^1^]platinum(IV)
 acetonitrile monosolvate
;
_journal_coeditor_code HP2041
_journal_issue 9
_journal_name_full 'Acta Crystallographica Section E'
_journal_page_first m1210
_journal_page_last m1211
_journal_paper_doi 10.1107/S1600536812036410
_journal_volume 68
_journal_year 2012
_chemical_formula_iupac '[Pt (C15 H11 N4 O) Cl3], C2 H3 N'
_chemical_formula_moiety 'C15 H11 Cl3 N4 O Pt, C2 H3 N'
_chemical_formula_sum 'C17 H14 Cl3 N5 O Pt'
_chemical_formula_weight 605.77
_chemical_name_systematic
;
Trichlorido[4-methoxy-2,6-bis(2-pyrimidin-2-yl-\k<i>N</i>)phenyl-
\k<i>C</i>^1^]platinum(IV) acetonitrile monosolvate
;
_space_group_IT_number 2
_symmetry_cell_setting triclinic
_symmetry_space_group_name_Hall '-P 1'
_symmetry_space_group_name_H-M 'P -1'
_atom_sites_solution_hydrogens geom
_atom_sites_solution_primary direct
_atom_sites_solution_secondary difmap
_audit_creation_method SHELXL-97
_cell_angle_alpha 68.955(2)
_cell_angle_beta 80.033(2)
_cell_angle_gamma 70.619(2)
_cell_formula_units_Z 2
_cell_length_a 8.5739(8)
_cell_length_b 10.3371(10)
_cell_length_c 12.6610(12)
_cell_measurement_reflns_used 3770
_cell_measurement_temperature 293(2)
_cell_measurement_theta_max 56.404
_cell_measurement_theta_min 4.640
_cell_volume 986.09(16)
_computing_cell_refinement '<i>SAINT</i> (Bruker, 2000)'
_computing_data_collection '<i>SMART</i> (Bruker, 2000)'
_computing_data_reduction '<i>SAINT</i> (Bruker, 2000)'
_computing_molecular_graphics '<i>SHELXTL</i> (Sheldrick, 2008)'
_computing_publication_material '<i>SHELXTL</i> (Sheldrick, 2008)'
_computing_structure_refinement 'SHELXL97 (Sheldrick, 2008)'
_computing_structure_solution 'SHELXS97 (Sheldrick, 2008)'
_diffrn_ambient_temperature 293(2)
_diffrn_measured_fraction_theta_full 0.998
_diffrn_measured_fraction_theta_max 0.998
_diffrn_measurement_device_type 'Bruker SMART CCD area-detector'
_diffrn_measurement_method 'phi and omega scans'
_diffrn_radiation_monochromator graphite
_diffrn_radiation_source 'fine-focus sealed tube'
_diffrn_radiation_type MoK\a
_diffrn_radiation_wavelength 0.71073
_diffrn_reflns_av_R_equivalents 0.0263
_diffrn_reflns_av_sigmaI/netI 0.0464
_diffrn_reflns_limit_h_max 10
_diffrn_reflns_limit_h_min -9
_diffrn_reflns_limit_k_max 11
_diffrn_reflns_limit_k_min -12
_diffrn_reflns_limit_l_max 9
_diffrn_reflns_limit_l_min -15
_diffrn_reflns_number 5788
_diffrn_reflns_theta_full 25.50
_diffrn_reflns_theta_max 25.50
_diffrn_reflns_theta_min 1.73
_exptl_absorpt_coefficient_mu 7.539
_exptl_absorpt_correction_T_max 1.0000
_exptl_absorpt_correction_T_min 0.3456
_exptl_absorpt_correction_type multi-scan
_exptl_absorpt_process_details '(SADABS; Bruker, 2000)'
_exptl_crystal_colour red
_exptl_crystal_density_diffrn 2.040
_exptl_crystal_density_method 'not measured'
_exptl_crystal_description prismatic
_exptl_crystal_F_000 576
_exptl_crystal_size_max 0.213
_exptl_crystal_size_mid 0.156
_exptl_crystal_size_min 0.134
_refine_diff_density_max 1.633
_refine_diff_density_min -1.609
_refine_ls_extinction_method none
_refine_ls_goodness_of_fit_ref 1.035
_refine_ls_hydrogen_treatment constr
_refine_ls_matrix_type full
_refine_ls_number_parameters 246
_refine_ls_number_reflns 3666
_refine_ls_number_restraints 0
_refine_ls_restrained_S_all 1.035
_refine_ls_R_factor_all 0.0353
_refine_ls_R_factor_gt 0.0333
_refine_ls_shift/su_max 0.002
_refine_ls_shift/su_mean 0.000
_refine_ls_structure_factor_coef Fsqd
_refine_ls_weighting_details 'calc w=1/[\s^2^(Fo^2^)+(0.0539P)^2^+0.0000P] where P=(Fo^2^+2Fc^2^)/3'
_refine_ls_weighting_scheme calc
_refine_ls_wR_factor_gt 0.0838
_refine_ls_wR_factor_ref 0.0851
_reflns_number_gt 3442
_reflns_number_total 3666
_reflns_threshold_expression I>2sigma(I)
_cod_data_source_file hp2041.cif
_cod_data_source_block I
_cod_original_sg_symbol_H-M 'P -1 '
_cod_database_code 2236331
_cod_database_fobs_code 2236331

loop_
_symmetry_equiv_pos_as_xyz
'x, y, z'
'-x, -y, -z'

loop_
_atom_site_type_symbol
_atom_site_label
_atom_site_fract_x
_atom_site_fract_y
_atom_site_fract_z
_atom_site_U_iso_or_equiv
_atom_site_adp_type
_atom_site_calc_flag
_atom_site_refinement_flags
_atom_site_occupancy
_atom_site_symmetry_multiplicity
Pt Pt1 0.69455(2) 0.665972(19) 0.713419(15) 0.03224(10) Uani d . 1 1
Cl Cl1 0.6637(2) 0.92214(17) 0.62623(15) 0.0597(5) Uani d . 1 1
Cl Cl2 0.52290(17) 0.70939(16) 0.87099(12) 0.0391(3) Uani d . 1 1
Cl Cl3 0.8607(2) 0.6190(2) 0.55999(15) 0.0585(4) Uani d . 1 1
N N1 0.9051(5) 0.6081(5) 0.7956(4) 0.0329(9) Uani d . 1 1
N N2 1.1004(5) 0.4043(5) 0.9078(4) 0.0388(10) Uani d . 1 1
N N3 0.5022(5) 0.6499(5) 0.6493(4) 0.0371(10) Uani d . 1 1
N N4 0.3832(6) 0.4766(6) 0.6415(4) 0.0440(11) Uani d . 1 1
N N5 0.0658(16) 0.0090(12) 0.7024(13) 0.160(5) Uani d . 1 1
O O1 0.7849(6) 0.0280(4) 0.9438(4) 0.0601(13) Uani d . 1 1
C C1 0.9599(6) 0.4644(6) 0.8559(4) 0.0356(11) Uani d . 1 1
C C2 0.9942(6) 0.6958(6) 0.7895(4) 0.0374(12) Uani d . 1 1
H H2 0.9576 0.7943 0.7494 0.045 Uiso calc R 1 1
C C3 1.1408(7) 0.6384(7) 0.8433(5) 0.0443(14) Uani d . 1 1
H H3 1.2042 0.6970 0.8410 0.053 Uiso calc R 1 1
C C4 1.1898(7) 0.4928(7) 0.9001(5) 0.0453(14) Uani d . 1 1
H H4 1.2896 0.4530 0.9351 0.054 Uiso calc R 1 1
C C5 0.7221(7) 0.4595(5) 0.7844(5) 0.0355(12) Uani d . 1 1
C C6 0.8542(6) 0.3786(6) 0.8534(5) 0.0368(11) Uani d . 1 1
C C7 0.8712(7) 0.2321(6) 0.9065(5) 0.0444(13) Uani d . 1 1
H H7 0.9557 0.1741 0.9551 0.053 Uiso calc R 1 1
C C8 0.7599(8) 0.1731(6) 0.8860(5) 0.0451(13) Uani d . 1 1
C C9 0.6325(7) 0.2562(6) 0.8115(5) 0.0442(13) Uani d . 1 1
H H9 0.5622 0.2138 0.7965 0.053 Uiso calc R 1 1
C C10 0.6146(7) 0.4025(6) 0.7612(5) 0.0381(12) Uani d . 1 1
C C11 0.4924(6) 0.5123(6) 0.6806(5) 0.0360(11) Uani d . 1 1
C C12 0.2798(7) 0.5850(7) 0.5684(5) 0.0483(14) Uani d . 1 1
H H12 0.2031 0.5635 0.5387 0.058 Uiso calc R 1 1
C C13 0.2806(8) 0.7262(8) 0.5348(5) 0.0498(15) Uani d . 1 1
H H13 0.2053 0.7991 0.4846 0.060 Uiso calc R 1 1
C C14 0.3954(7) 0.7570(6) 0.5772(5) 0.0422(13) Uani d . 1 1
H H14 0.3991 0.8519 0.5560 0.051 Uiso calc R 1 1
C C15 0.7049(9) -0.0469(6) 0.9062(7) 0.0591(17) Uani d . 1 1
H H15A 0.5871 -0.0096 0.9179 0.089 Uiso calc R 1 1
H H15B 0.7401 -0.1485 0.9485 0.089 Uiso calc R 1 1
H H15C 0.7336 -0.0331 0.8270 0.089 Uiso calc R 1 1
C C16 0.2570(14) 0.1329(11) 0.7295(10) 0.100(3) Uani d . 1 1
H H16A 0.2050 0.2357 0.7068 0.150 Uiso calc R 1 1
H H16B 0.3587 0.1123 0.6845 0.150 Uiso calc R 1 1
H H16C 0.2800 0.0975 0.8081 0.150 Uiso calc R 1 1
C C17 0.1486(13) 0.0629(10) 0.7132(9) 0.092(3) Uani d . 1 1

loop_
_atom_site_aniso_label
_atom_site_aniso_U_11
_atom_site_aniso_U_22
_atom_site_aniso_U_33
_atom_site_aniso_U_12
_atom_site_aniso_U_13
_atom_site_aniso_U_23
Pt1 0.03207(14) 0.03471(14) 0.03470(14) -0.01178(9) -0.01267(9) -0.01011(9)
Cl1 0.0748(11) 0.0444(8) 0.0617(10) -0.0267(8) -0.0317(8) 0.0017(7)
Cl2 0.0331(6) 0.0485(8) 0.0416(7) -0.0113(6) -0.0103(5) -0.0183(6)
Cl3 0.0460(8) 0.0979(13) 0.0518(9) -0.0305(9) 0.0021(7) -0.0415(9)
N1 0.033(2) 0.038(2) 0.032(2) -0.0095(18) -0.0098(17) -0.0137(18)
N2 0.033(2) 0.048(3) 0.038(2) -0.008(2) -0.0151(18) -0.015(2)
N3 0.035(2) 0.040(2) 0.041(2) -0.0109(19) -0.0124(19) -0.012(2)
N4 0.037(2) 0.054(3) 0.049(3) -0.011(2) -0.014(2) -0.024(2)
N5 0.174(11) 0.130(9) 0.227(14) -0.102(9) 0.068(10) -0.101(9)
O1 0.077(3) 0.035(2) 0.078(3) -0.019(2) -0.037(3) -0.012(2)
C1 0.035(3) 0.042(3) 0.036(3) -0.008(2) -0.010(2) -0.020(2)
C2 0.036(3) 0.042(3) 0.040(3) -0.016(2) -0.005(2) -0.014(2)
C3 0.040(3) 0.066(4) 0.044(3) -0.026(3) -0.006(2) -0.027(3)
C4 0.031(3) 0.064(4) 0.045(3) -0.009(3) -0.010(2) -0.025(3)
C5 0.038(3) 0.027(2) 0.043(3) -0.008(2) -0.012(2) -0.011(2)
C6 0.034(3) 0.037(3) 0.043(3) -0.006(2) -0.015(2) -0.015(2)
C7 0.048(3) 0.040(3) 0.048(3) -0.008(3) -0.024(3) -0.014(2)
C8 0.050(3) 0.032(3) 0.056(4) -0.009(2) -0.011(3) -0.017(2)
C9 0.046(3) 0.039(3) 0.057(4) -0.017(2) -0.018(3) -0.016(3)
C10 0.037(3) 0.041(3) 0.042(3) -0.012(2) -0.013(2) -0.014(2)
C11 0.033(3) 0.040(3) 0.040(3) -0.012(2) -0.010(2) -0.014(2)
C12 0.036(3) 0.069(4) 0.052(4) -0.021(3) -0.010(3) -0.026(3)
C13 0.042(3) 0.061(4) 0.048(3) -0.011(3) -0.021(3) -0.014(3)
C14 0.043(3) 0.043(3) 0.042(3) -0.013(2) -0.019(2) -0.008(2)
C15 0.071(4) 0.032(3) 0.083(5) -0.014(3) -0.025(4) -0.022(3)
C16 0.088(6) 0.098(7) 0.120(8) -0.039(5) -0.007(6) -0.033(6)
C17 0.100(7) 0.063(5) 0.118(8) -0.041(5) 0.021(6) -0.032(5)

loop_
_atom_type_symbol
_atom_type_description
_atom_type_scat_dispersion_real
_atom_type_scat_dispersion_imag
_atom_type_scat_source
C C 0.0033 0.0016 'International Tables Vol C Tables 4.2.6.8 and 6.1.1.4'
H H 0.0000 0.0000 'International Tables Vol C Tables 4.2.6.8 and 6.1.1.4'
N N 0.0061 0.0033 'International Tables Vol C Tables 4.2.6.8 and 6.1.1.4'
O O 0.0106 0.0060 'International Tables Vol C Tables 4.2.6.8 and 6.1.1.4'
Cl Cl 0.1484 0.1585 'International Tables Vol C Tables 4.2.6.8 and 6.1.1.4'
Pt Pt -1.7033 8.3905 'International Tables Vol C Tables 4.2.6.8 and 6.1.1.4'

loop_
_geom_angle_atom_site_label_1
_geom_angle_atom_site_label_2
_geom_angle_atom_site_label_3
_geom_angle
C5 Pt1 N3 80.3(2)
C5 Pt1 N1 80.7(2)
N3 Pt1 N1 160.70(19)
C5 Pt1 Cl3 89.32(18)
N3 Pt1 Cl3 88.69(14)
N1 Pt1 Cl3 88.14(13)
C5 Pt1 Cl2 89.57(17)
N3 Pt1 Cl2 90.54(14)
N1 Pt1 Cl2 92.28(13)
Cl3 Pt1 Cl2 178.74(5)
C5 Pt1 Cl1 179.24(16)
N3 Pt1 Cl1 100.49(13)
N1 Pt1 Cl1 98.58(13)
Cl3 Pt1 Cl1 90.63(7)
Cl2 Pt1 Cl1 90.48(6)
C2 N1 C1 119.4(4)
C2 N1 Pt1 126.1(4)
C1 N1 Pt1 114.4(3)
C1 N2 C4 116.8(5)
C14 N3 C11 119.1(5)
C14 N3 Pt1 126.8(4)
C11 N3 Pt1 114.0(3)
C11 N4 C12 116.2(5)
C8 O1 C15 117.5(5)
N2 C1 N1 123.3(5)
N2 C1 C6 122.2(5)
N1 C1 C6 114.4(4)
N1 C2 C3 119.4(5)
N1 C2 H2 120.3
C3 C2 H2 120.3
C4 C3 C2 118.0(5)
C4 C3 H3 121.0
C2 C3 H3 121.0
N2 C4 C3 123.1(5)
N2 C4 H4 118.5
C3 C4 H4 118.5
C10 C5 C6 124.2(5)
C10 C5 Pt1 118.4(4)
C6 C5 Pt1 117.3(4)
C7 C6 C5 117.3(5)
C7 C6 C1 129.5(5)
C5 C6 C1 113.2(5)
C6 C7 C8 119.1(5)
C6 C7 H7 120.5
C8 C7 H7 120.5
O1 C8 C7 114.8(5)
O1 C8 C9 122.9(5)
C7 C8 C9 122.3(5)
C10 C9 C8 118.0(5)
C10 C9 H9 121.0
C8 C9 H9 121.0
C5 C10 C9 118.9(5)
C5 C10 C11 112.4(5)
C9 C10 C11 128.6(5)
N4 C11 N3 123.5(5)
N4 C11 C10 121.6(5)
N3 C11 C10 114.8(5)
N4 C12 C13 123.4(5)
N4 C12 H12 118.3
C13 C12 H12 118.3
C12 C13 C14 118.1(6)
C12 C13 H13 120.9
C14 C13 H13 120.9
N3 C14 C13 119.6(6)
N3 C14 H14 120.2
C13 C14 H14 120.2
O1 C15 H15A 109.5
O1 C15 H15B 109.5
H15A C15 H15B 109.5
O1 C15 H15C 109.5
H15A C15 H15C 109.5
H15B C15 H15C 109.5
C17 C16 H16A 109.5
C17 C16 H16B 109.5
H16A C16 H16B 109.5
C17 C16 H16C 109.5
H16A C16 H16C 109.5
H16B C16 H16C 109.5
N5 C17 C16 179.0(14)

loop_
_geom_bond_atom_site_label_1
_geom_bond_atom_site_label_2
_geom_bond_distance
_geom_bond_publ_flag
Pt1 C5 1.944(5) yes
Pt1 N3 2.038(4) yes
Pt1 N1 2.046(4) yes
Pt1 Cl3 2.3018(16) yes
Pt1 Cl2 2.3528(15) yes
Pt1 Cl1 2.4160(15) yes
N1 C2 1.342(7) ?
N1 C1 1.363(7) ?
N2 C1 1.324(6) ?
N2 C4 1.345(8) ?
N3 C14 1.337(7) ?
N3 C11 1.360(7) ?
N4 C11 1.334(7) ?
N4 C12 1.334(8) ?
N5 C17 1.088(14) ?
O1 C8 1.373(7) ?
O1 C15 1.422(8) ?
C1 C6 1.474(7) ?
C2 C3 1.381(8) ?
C2 H2 0.9300 ?
C3 C4 1.366(9) ?
C3 H3 0.9300 ?
C4 H4 0.9300 ?
C5 C10 1.364(8) ?
C5 C6 1.391(7) ?
C6 C7 1.387(8) ?
C7 C8 1.391(8) ?
C7 H7 0.9300 ?
C8 C9 1.405(8) ?
C9 C10 1.380(8) ?
C9 H9 0.9300 ?
C10 C11 1.475(7) ?
C12 C13 1.368(9) ?
C12 H12 0.9300 ?
C13 C14 1.368(8) ?
C13 H13 0.9300 ?
C14 H14 0.9300 ?
C15 H15A 0.9600 ?
C15 H15B 0.9600 ?
C15 H15C 0.9600 ?
C16 C17 1.431(14) ?
C16 H16A 0.9600 ?
C16 H16B 0.9600 ?
C16 H16C 0.9600 ?

loop_
_geom_hbond_atom_site_label_D
_geom_hbond_atom_site_label_H
_geom_hbond_atom_site_label_A
_geom_hbond_site_symmetry_A
_geom_hbond_distance_DH
_geom_hbond_distance_HA
_geom_hbond_distance_DA
_geom_hbond_angle_DHA
C14 H14 Cl1 2_676 0.93 2.61 3.330(6) 135.1
C4 H4 Cl2 2_767 0.93 2.84 3.680(6) 151.4
C12 H12 Cl3 1_455 0.93 2.78 3.509(6) 135.7

loop_
_geom_torsion_atom_site_label_1
_geom_torsion_atom_site_label_2
_geom_torsion_atom_site_label_3
_geom_torsion_atom_site_label_4
_geom_torsion
C5 Pt1 N1 C2 176.2(5)
N3 Pt1 N1 C2 167.2(5)
Cl3 Pt1 N1 C2 86.5(4)
Cl2 Pt1 N1 C2 -94.6(4)
Cl1 Pt1 N1 C2 -3.8(4)
C5 Pt1 N1 C1 0.1(4)
N3 Pt1 N1 C1 -8.9(7)
Cl3 Pt1 N1 C1 -89.6(4)
Cl2 Pt1 N1 C1 89.2(4)
Cl1 Pt1 N1 C1 -179.9(3)
C5 Pt1 N3 C14 -178.9(5)
N1 Pt1 N3 C14 -169.9(5)
Cl3 Pt1 N3 C14 -89.3(5)
Cl2 Pt1 N3 C14 91.7(5)
Cl1 Pt1 N3 C14 1.1(5)
C5 Pt1 N3 C11 -2.8(4)
N1 Pt1 N3 C11 6.2(8)
Cl3 Pt1 N3 C11 86.8(4)
Cl2 Pt1 N3 C11 -92.3(4)
Cl1 Pt1 N3 C11 177.2(4)
C4 N2 C1 N1 0.8(8)
C4 N2 C1 C6 177.2(5)
C2 N1 C1 N2 -1.5(8)
Pt1 N1 C1 N2 174.9(4)
C2 N1 C1 C6 -178.2(5)
Pt1 N1 C1 C6 -1.9(6)
C1 N1 C2 C3 0.7(8)
Pt1 N1 C2 C3 -175.2(4)
N1 C2 C3 C4 0.7(8)
C1 N2 C4 C3 0.7(8)
C2 C3 C4 N2 -1.5(9)
N3 Pt1 C5 C10 0.7(5)
N1 Pt1 C5 C10 -176.3(5)
Cl3 Pt1 C5 C10 -88.0(5)
Cl2 Pt1 C5 C10 91.4(5)
Cl1 Pt1 C5 C10 -18E1(3)
N3 Pt1 C5 C6 178.9(5)
N1 Pt1 C5 C6 1.9(4)
Cl3 Pt1 C5 C6 90.1(4)
Cl2 Pt1 C5 C6 -90.5(4)
Cl1 Pt1 C5 C6 4(14)
C10 C5 C6 C7 -3.6(9)
Pt1 C5 C6 C7 178.3(4)
C10 C5 C6 C1 174.7(5)
Pt1 C5 C6 C1 -3.4(7)
N2 C1 C6 C7 4.6(9)
N1 C1 C6 C7 -178.6(6)
N2 C1 C6 C5 -173.4(5)
N1 C1 C6 C5 3.4(7)
C5 C6 C7 C8 1.8(9)
C1 C6 C7 C8 -176.2(6)
C15 O1 C8 C7 -164.5(6)
C15 O1 C8 C9 15.3(10)
C6 C7 C8 O1 -178.9(6)
C6 C7 C8 C9 1.2(10)
O1 C8 C9 C10 177.5(6)
C7 C8 C9 C10 -2.7(9)
C6 C5 C10 C9 2.2(9)
Pt1 C5 C10 C9 -179.8(4)
C6 C5 C10 C11 -176.8(5)
Pt1 C5 C10 C11 1.3(7)
C8 C9 C10 C5 1.0(9)
C8 C9 C10 C11 179.8(6)
C12 N4 C11 N3 -0.3(8)
C12 N4 C11 C10 -179.5(5)
C14 N3 C11 N4 1.4(8)
Pt1 N3 C11 N4 -175.0(4)
C14 N3 C11 C10 -179.4(5)
Pt1 N3 C11 C10 4.2(6)
C5 C10 C11 N4 175.7(5)
C9 C10 C11 N4 -3.2(9)
C5 C10 C11 N3 -3.6(7)
C9 C10 C11 N3 177.5(6)
C11 N4 C12 C13 -0.9(9)
N4 C12 C13 C14 1.1(10)
C11 N3 C14 C13 -1.2(9)
Pt1 N3 C14 C13 174.7(5)
C12 C13 C14 N3 0.0(9)
